data_4135609
loop_
_publ_author_name
'Siddiqui, Mujahuddin M.'
'Sarkar, Samir Kumar'
'Nazish, Mohd'
'Morganti, Massimiliano'
'K\"ohler, Christian'
'Cai, Jiali'
'Zhao, Lili'
'Herbst-Irmer, Regine'
'Stalke, Dietmar'
'Frenking, Gernot'
'Roesky, Herbert W.'

_publ_section_title
;
 Donor-Stabilized Antimony(I) and Bismuth(I) Ions: Heavier Valence
 Isoelectronic Analogues of Carbones.
;
_journal_issue 3
_journal_name_full 'Journal of the American Chemical Society'
_journal_page_first 1301
_journal_page_last 1306
_journal_paper_doi 10.1021/jacs.0c12084
_journal_volume 143
_journal_year 2021
_chemical_formula_moiety 'C11 H20 F9 Li2 O11 S3, C40 H62 Bi N2'
_chemical_formula_sum 'C51 H82 Bi F9 Li2 N2 O11 S3'
_chemical_formula_weight 1389.22
_space_group_crystal_system monoclinic
_space_group_IT_number 14
_space_group_name_Hall '-P 2yn'
_space_group_name_H-M_alt 'P 1 21/n 1'
_atom_sites_solution_hydrogens geom
_audit_creation_method SHELXL-2018/3
_cell_angle_alpha 90
_cell_angle_beta 98.07(2)
_cell_angle_gamma 90
_cell_formula_units_Z 4
_cell_length_a 24.689(2)
_cell_length_b 9.342(2)
_cell_length_c 27.653(3)
_cell_measurement_reflns_used 9945
_cell_measurement_temperature 100(2)
_cell_measurement_theta_max 23.0545
_cell_measurement_theta_min 2.27
_cell_volume 6314.9(16)
_computing_cell_refinement 'SAINT V8.40A'
_computing_data_collection 'APEX2 v2012.2'
_computing_data_reduction 'SAINT V8.40A'
_computing_molecular_graphics 'XP Version 5.1'
_computing_publication_material 'XP Version 5.1'
_computing_structure_refinement 'SHELXL-2018/3 (Sheldrick, 2018)'
_computing_structure_solution 'SHELXT(G.M.Sheldrick,Acta Cryst.(2015)A71,3-8)'
_diffrn_ambient_temperature 100(2)
_diffrn_measured_fraction_theta_full 1.000
_diffrn_measured_fraction_theta_max 1.000
_diffrn_measurement_device_type 'Bruker Smart APEX II Quazar'
_diffrn_measurement_method 'omega scans'
_diffrn_radiation_type MoK\a
_diffrn_radiation_wavelength 0.71073
_diffrn_reflns_av_R_equivalents 0.0721
_diffrn_reflns_av_unetI/netI 0.0346
_diffrn_reflns_Laue_measured_fraction_full 1.000
_diffrn_reflns_Laue_measured_fraction_max 1.000
_diffrn_reflns_limit_h_max 29
_diffrn_reflns_limit_h_min -29
_diffrn_reflns_limit_k_max 11
_diffrn_reflns_limit_k_min -11
_diffrn_reflns_limit_l_max 32
_diffrn_reflns_limit_l_min -32
_diffrn_reflns_number 126568
_diffrn_reflns_point_group_measured_fraction_full 1.000
_diffrn_reflns_point_group_measured_fraction_max 1.000
_diffrn_reflns_theta_full 25.033
_diffrn_reflns_theta_max 25.033
_diffrn_reflns_theta_min 1.192
_diffrn_source 'INCOATEC Microsource'
_exptl_absorpt_coefficient_mu 2.971
_exptl_absorpt_correction_T_max 0.7452
_exptl_absorpt_correction_T_min 0.6722
_exptl_absorpt_correction_type multi-scan
_exptl_absorpt_process_details SADABS-2016/2
_exptl_crystal_colour blue
_exptl_crystal_density_diffrn 1.461
_exptl_crystal_description needle
_exptl_crystal_F_000 2832
_exptl_crystal_size_max 0.182
_exptl_crystal_size_mid 0.084
_exptl_crystal_size_min 0.045
_refine_diff_density_max 0.616
_refine_diff_density_min -0.474
_refine_diff_density_rms 0.074
_refine_ls_extinction_method none
_refine_ls_goodness_of_fit_ref 1.015
_refine_ls_hydrogen_treatment constr
_refine_ls_matrix_type full
_refine_ls_number_parameters 820
_refine_ls_number_reflns 11157
_refine_ls_number_restraints 426
_refine_ls_restrained_S_all 1.003
_refine_ls_R_factor_all 0.0370
_refine_ls_R_factor_gt 0.0253
_refine_ls_shift/su_max 0.003
_refine_ls_shift/su_mean 0.000
_refine_ls_structure_factor_coef Fsqd
_refine_ls_weighting_details 'w=1/[\s^2^(Fo^2^)+(0.0156P)^2^+6.9431P] where P=(Fo^2^+2Fc^2^)/3'
_refine_ls_weighting_scheme calc
_refine_ls_wR_factor_gt 0.0480
_refine_ls_wR_factor_ref 0.0512
_reflns_Friedel_coverage 0.000
_reflns_number_gt 9358
_reflns_number_total 11157
_reflns_threshold_expression 'I > 2\s(I)'
_cod_data_source_file ja0c12084_si_002.cif
_cod_data_source_block sad_a
_cod_original_sg_symbol_H-M 'P 21/n'
_cod_database_code 4135609
_shelx_shelxl_version_number 2018/3
_shelx_space_group_comment
;
The symmetry employed for this shelxl refinement is uniquely defined
by the following loop, which should always be used as a source of
symmetry information in preference to the above space-group names.
They are only intended as comments.
;

loop_
_space_group_symop_operation_xyz
'x, y, z'
'-x+1/2, y+1/2, -z+1/2'
'-x, -y, -z'
'x-1/2, -y-1/2, z-1/2'

loop_
_atom_site_label
_atom_site_type_symbol
_atom_site_fract_x
_atom_site_fract_y
_atom_site_fract_z
_atom_site_U_iso_or_equiv
_atom_site_adp_type
_atom_site_occupancy
_atom_site_site_symmetry_order
_atom_site_calc_flag
_atom_site_refinement_flags_posn
_atom_site_refinement_flags_adp
_atom_site_refinement_flags_occupancy
_atom_site_disorder_assembly
_atom_site_disorder_group
Bi1 Bi 0.47330(2) 0.68231(2) 0.26703(2) 0.01806(4) Uani 1 1 d . . . . .
C1 C 0.44355(11) 0.7991(3) 0.33031(10) 0.0154(6) Uani 1 1 d . . . . .
N1 N 0.39849(9) 0.8736(2) 0.31732(8) 0.0143(5) Uani 1 1 d . . . . .
S1 S 0.74465(3) 0.65217(8) 0.41356(3) 0.01784(17) Uani 1 1 d . . . . .
F1 F 0.81689(7) 0.7986(2) 0.37360(7) 0.0326(5) Uani 1 1 d . . . . .
Li1 Li 0.7466(2) 0.3742(5) 0.47294(19) 0.0252(12) Uani 1 1 d . . . . .
F2 F 0.79059(7) 0.6040(2) 0.33495(6) 0.0286(4) Uani 1 1 d . . . . .
C2 C 0.46656(12) 0.8328(3) 0.38289(10) 0.0180(6) Uani 1 1 d . . . . .
N2 N 0.58078(9) 0.5174(2) 0.26040(8) 0.0134(5) Uani 1 1 d . . . . .
S2 S 0.68778(3) 0.56154(9) 0.55131(3) 0.02373(18) Uani 1 1 d . . . . .
Li2 Li 0.7933(2) 0.7166(5) 0.52848(19) 0.0227(12) Uani 1 1 d . . . . .
F3 F 0.84631(7) 0.5938(2) 0.40227(7) 0.0355(5) Uani 1 1 d . . . . .
C3 C 0.43355(12) 0.9670(3) 0.39402(11) 0.0213(7) Uani 1 1 d . . . . .
H3A H 0.424482 0.962123 0.427738 0.026 Uiso 1 1 calc R U . . .
H3B H 0.455310 1.054668 0.390908 0.026 Uiso 1 1 calc R U . . .
S3 S 0.85813(3) 0.42580(8) 0.54360(3) 0.02381(18) Uani 1 1 d . . . . .
O3 O 0.76609(8) 0.7189(2) 0.45938(7) 0.0226(5) Uani 1 1 d . . . . .
F4 F 0.63805(7) 0.6964(2) 0.47417(6) 0.0349(5) Uani 1 1 d . . . . .
C4 C 0.38110(12) 0.9701(3) 0.35720(11) 0.0184(7) Uani 1 1 d . . . . .
O4 O 0.70257(8) 0.7305(2) 0.38388(7) 0.0212(5) Uani 1 1 d . . . . .
O5 O 0.73520(9) 0.4997(2) 0.41668(7) 0.0249(5) Uani 1 1 d . . . . .
C5 C 0.52802(12) 0.8677(3) 0.38877(12) 0.0250(7) Uani 1 1 d . . . . .
H5A H 0.541121 0.889603 0.423077 0.037 Uiso 1 1 calc R U . . .
H5B H 0.534039 0.950581 0.368472 0.037 Uiso 1 1 calc R U . . .
H5C H 0.548058 0.785056 0.378514 0.037 Uiso 1 1 calc R U . . .
F5 F 0.60886(8) 0.7515(2) 0.54145(7) 0.0473(6) Uani 1 1 d . . . . .
O6 O 0.70199(9) 0.4506(2) 0.51884(8) 0.0325(6) Uani 1 1 d . . . . .
C6 C 0.45613(13) 0.7056(3) 0.41538(11) 0.0245(7) Uani 1 1 d . . . . .
H6A H 0.468576 0.729559 0.449637 0.037 Uiso 1 1 calc R U . . .
H6B H 0.476247 0.621779 0.406131 0.037 Uiso 1 1 calc R U . . .
H6C H 0.416900 0.684031 0.411131 0.037 Uiso 1 1 calc R U . . .
F6 F 0.58692(8) 0.5490(2) 0.50703(7) 0.0460(6) Uani 1 1 d . . . . .
C52 C 0.92434(14) 0.4267(4) 0.52210(13) 0.0353(9) Uani 1 1 d . . . . .
C51 C 0.62751(13) 0.6444(4) 0.51648(12) 0.0284(8) Uani 1 1 d . . . . .
C50 C 0.80268(12) 0.6615(3) 0.37963(11) 0.0237(7) Uani 1 1 d . . . . .
O7 O 0.72646(8) 0.6785(2) 0.55808(7) 0.0263(5) Uani 1 1 d . . . . .
C7 C 0.33195(12) 0.9077(4) 0.37754(12) 0.0272(8) Uani 1 1 d . . . . .
H7A H 0.322915 0.968451 0.404180 0.041 Uiso 1 1 calc R U . . .
H7B H 0.340731 0.810976 0.389952 0.041 Uiso 1 1 calc R U . . .
H7C H 0.300573 0.903568 0.351594 0.041 Uiso 1 1 calc R U . . .
F7 F 0.92381(8) 0.5056(2) 0.48167(8) 0.0484(6) Uani 1 1 d . . . . .
O8 O 0.66835(9) 0.5121(3) 0.59476(8) 0.0347(6) Uani 1 1 d . . . . .
C8 C 0.36632(13) 1.1193(3) 0.33766(12) 0.0243(7) Uani 1 1 d . . . . .
H8A H 0.355455 1.178689 0.363874 0.036 Uiso 1 1 calc R U . . .
H8B H 0.335897 1.112908 0.310862 0.036 Uiso 1 1 calc R U . . .
H8C H 0.398081 1.162334 0.325641 0.036 Uiso 1 1 calc R U . . .
F8 F 0.93948(9) 0.2941(2) 0.51158(9) 0.0549(6) Uani 1 1 d . . . . .
O9 O 0.82254(9) 0.3634(2) 0.50338(8) 0.0298(5) Uani 1 1 d . . . . .
C9 C 0.36813(11) 0.8591(3) 0.26790(10) 0.0145(6) Uani 1 1 d . . . . .
F9 F 0.96293(8) 0.4808(2) 0.55581(8) 0.0498(6) Uani 1 1 d . . . . .
O11 O 0.86741(10) 0.3411(2) 0.58720(8) 0.0325(6) Uani 1 1 d . . . . .
C11 C 0.30243(12) 0.7355(3) 0.21126(11) 0.0203(7) Uani 1 1 d . . . . .
H11 H 0.274836 0.664648 0.204329 0.024 Uiso 1 1 calc R U . . .
O10 O 0.84744(9) 0.5757(2) 0.55121(8) 0.0284(5) Uani 1 1 d . . . . .
C10 C 0.32878(11) 0.7504(3) 0.25910(11) 0.0156(6) Uani 1 1 d . . . . .
C13 C 0.35547(12) 0.9236(3) 0.18319(11) 0.0197(7) Uani 1 1 d . . . . .
H13 H 0.364628 0.980314 0.156993 0.024 Uiso 1 1 calc R U . . .
C12 C 0.31535(12) 0.8209(3) 0.17379(11) 0.0213(7) Uani 1 1 d . . . . .
H12 H 0.296631 0.808810 0.141610 0.026 Uiso 1 1 calc R U . . .
C15 C 0.31456(12) 0.6450(3) 0.29728(11) 0.0179(7) Uani 1 1 d . . . . .
H15 H 0.337359 0.668729 0.329079 0.021 Uiso 1 1 calc R U . . .
C14 C 0.38300(11) 0.9466(3) 0.23010(10) 0.0155(6) Uani 1 1 d . . . . .
C16 C 0.32753(13) 0.4904(3) 0.28377(12) 0.0256(8) Uani 1 1 d . . . . .
H16A H 0.319276 0.425400 0.309586 0.038 Uiso 1 1 calc R U . . .
H16B H 0.366375 0.482670 0.280255 0.038 Uiso 1 1 calc R U . . .
H16C H 0.305223 0.464459 0.252864 0.038 Uiso 1 1 calc R U . . .
C17 C 0.25420(12) 0.6560(3) 0.30431(12) 0.0264(8) Uani 1 1 d . . . . .
H17A H 0.248200 0.602663 0.333612 0.040 Uiso 1 1 calc R U . . .
H17B H 0.231295 0.615629 0.275755 0.040 Uiso 1 1 calc R U . . .
H17C H 0.244528 0.756742 0.308068 0.040 Uiso 1 1 calc R U . . .
C18 C 0.42607(12) 1.0647(3) 0.23676(11) 0.0192(7) Uani 1 1 d . . . . .
H18 H 0.444074 1.064335 0.271487 0.023 Uiso 1 1 calc R U . . .
C19 C 0.39915(13) 1.2112(3) 0.22533(12) 0.0245(7) Uani 1 1 d . . . . .
H19A H 0.426703 1.286739 0.232232 0.037 Uiso 1 1 calc R U . . .
H19B H 0.370145 1.225494 0.245674 0.037 Uiso 1 1 calc R U . . .
H19C H 0.383429 1.214959 0.190783 0.037 Uiso 1 1 calc R U . . .
C20 C 0.47035(12) 1.0442(3) 0.20309(12) 0.0264(8) Uani 1 1 d . . . . .
H20A H 0.498291 1.118743 0.209968 0.040 Uiso 1 1 calc R U . . .
H20B H 0.453512 1.050914 0.168898 0.040 Uiso 1 1 calc R U . . .
H20C H 0.487358 0.949848 0.209033 0.040 Uiso 1 1 calc R U . . .
C21 C 0.54728(11) 0.5358(3) 0.29289(10) 0.0140(6) Uani 1 1 d . . . . .
C22 C 0.55899(11) 0.4238(3) 0.33317(10) 0.0164(6) Uani 1 1 d . . . . .
C23 C 0.59665(12) 0.3172(3) 0.31149(11) 0.0218(7) Uani 1 1 d . . . . .
H23A H 0.625340 0.281734 0.337340 0.026 Uiso 1 1 calc R U . . .
H23B H 0.575214 0.234245 0.297069 0.026 Uiso 1 1 calc R U . . .
C26 C 0.58755(12) 0.4943(3) 0.38015(10) 0.0200(7) Uani 1 1 d . . . . .
H26A H 0.601966 0.419862 0.403452 0.030 Uiso 1 1 calc R U . . .
H26B H 0.561207 0.553450 0.394558 0.030 Uiso 1 1 calc R U . . .
H26C H 0.617707 0.554385 0.372406 0.030 Uiso 1 1 calc R U . . .
C27 C 0.67869(12) 0.4581(3) 0.29092(11) 0.0230(7) Uani 1 1 d . . . . .
H27A H 0.704676 0.380102 0.299907 0.034 Uiso 1 1 calc R U . . .
H27B H 0.676102 0.517942 0.319621 0.034 Uiso 1 1 calc R U . . .
H27C H 0.691342 0.516467 0.265251 0.034 Uiso 1 1 calc R U . . .
C28 C 0.62737(13) 0.3046(3) 0.22749(11) 0.0233(7) Uani 1 1 d . . . . .
H28A H 0.654637 0.229301 0.236114 0.035 Uiso 1 1 calc R U . . .
H28B H 0.638677 0.364857 0.201665 0.035 Uiso 1 1 calc R U . . .
H28C H 0.591839 0.260957 0.215865 0.035 Uiso 1 1 calc R U . . .
C29 C 0.58070(11) 0.6100(3) 0.21766(10) 0.0153(6) Uani 1 1 d . . . . .
C30 C 0.61037(11) 0.7405(3) 0.22313(11) 0.0158(6) Uani 1 1 d . . . . .
C31 C 0.60934(12) 0.8264(4) 0.18203(11) 0.0253(7) Uani 1 1 d . . . . .
H31 H 0.628920 0.914224 0.184660 0.030 Uiso 1 1 calc R U . . .
C32 C 0.58066(13) 0.7877(4) 0.13739(12) 0.0304(8) Uani 1 1 d . . . . .
H32 H 0.581061 0.847745 0.109727 0.036 Uiso 1 1 calc R U . . .
C33 C 0.55154(13) 0.6618(4) 0.13324(12) 0.0293(8) Uani 1 1 d . . . . .
H33 H 0.531906 0.636209 0.102422 0.035 Uiso 1 1 calc R U . . .
C34 C 0.54996(12) 0.5707(3) 0.17284(11) 0.0192(7) Uani 1 1 d . . . . .
C35 C 0.64069(11) 0.7953(3) 0.27110(11) 0.0187(7) Uani 1 1 d . . . . .
H35 H 0.639712 0.719263 0.296427 0.022 Uiso 1 1 calc R U . . .
C36 C 0.61294(13) 0.9301(3) 0.28782(12) 0.0278(8) Uani 1 1 d . . . . .
H36A H 0.631055 0.958785 0.320191 0.042 Uiso 1 1 calc R U . . .
H36B H 0.574293 0.909827 0.289455 0.042 Uiso 1 1 calc R U . . .
H36C H 0.615762 1.007829 0.264498 0.042 Uiso 1 1 calc R U . . .
C37 C 0.70068(12) 0.8292(3) 0.26712(12) 0.0269(7) Uani 1 1 d . . . . .
H37A H 0.719561 0.858015 0.299201 0.040 Uiso 1 1 calc R U . . .
H37B H 0.702403 0.907422 0.243754 0.040 Uiso 1 1 calc R U . . .
H37C H 0.718403 0.744029 0.255867 0.040 Uiso 1 1 calc R U . . .
C38 C 0.51416(12) 0.4368(3) 0.16450(11) 0.0231(7) Uani 1 1 d . . . . .
H38 H 0.517329 0.381954 0.195821 0.028 Uiso 1 1 calc R U . . .
C39 C 0.45400(13) 0.4757(4) 0.14927(11) 0.0287(8) Uani 1 1 d . . . . .
H39A H 0.432694 0.388215 0.141340 0.043 Uiso 1 1 calc R U . . .
H39B H 0.450624 0.538173 0.120533 0.043 Uiso 1 1 calc R U . . .
H39C H 0.440129 0.525655 0.176184 0.043 Uiso 1 1 calc R U . . .
C40 C 0.53242(14) 0.3392(4) 0.12511(11) 0.0324(8) Uani 1 1 d . . . . .
H40A H 0.512033 0.248969 0.123955 0.049 Uiso 1 1 calc R U . . .
H40B H 0.571659 0.319558 0.132971 0.049 Uiso 1 1 calc R U . . .
H40C H 0.525213 0.386800 0.093276 0.049 Uiso 1 1 calc R U . . .
C42A C 0.7837(2) 0.1728(5) 0.3915(2) 0.0424(14) Uani 0.773(5) 1 d D U P A 1
H42A H 0.794513 0.115065 0.364817 0.064 Uiso 0.773(5) 1 calc R U P A 1
H42B H 0.769164 0.264868 0.378548 0.064 Uiso 0.773(5) 1 calc R U P A 1
H42C H 0.815688 0.189422 0.416131 0.064 Uiso 0.773(5) 1 calc R U P A 1
C43A C 0.7404(3) 0.0945(5) 0.41443(19) 0.0428(13) Uani 0.773(5) 1 d D U P A 1
H43A H 0.708122 0.076671 0.389610 0.051 Uiso 0.773(5) 1 calc R U P A 1
H43B H 0.754769 0.001024 0.427293 0.051 Uiso 0.773(5) 1 calc R U P A 1
O1A O 0.7248(2) 0.1792(7) 0.45325(19) 0.0290(10) Uani 0.773(5) 1 d D U P A 1
C44A C 0.6918(2) 0.1035(5) 0.48373(19) 0.0399(13) Uani 0.773(5) 1 d D U P A 1
H44A H 0.693195 0.154388 0.515277 0.048 Uiso 0.773(5) 1 calc R U P A 1
H44B H 0.707190 0.006560 0.490562 0.048 Uiso 0.773(5) 1 calc R U P A 1
C45A C 0.6342(3) 0.0902(10) 0.4612(3) 0.077(3) Uani 0.773(5) 1 d D U P A 1
H45A H 0.613501 0.038062 0.483271 0.116 Uiso 0.773(5) 1 calc R U P A 1
H45B H 0.618423 0.185871 0.454960 0.116 Uiso 0.773(5) 1 calc R U P A 1
H45C H 0.632420 0.038012 0.430240 0.116 Uiso 0.773(5) 1 calc R U P A 1
C42B C 0.7604(8) 0.144(2) 0.3651(6) 0.044(4) Uani 0.227(5) 1 d D U P A 2
H42D H 0.791083 0.105622 0.350105 0.066 Uiso 0.227(5) 1 calc R U P A 2
H42E H 0.726763 0.093532 0.352032 0.066 Uiso 0.227(5) 1 calc R U P A 2
H42F H 0.756248 0.246385 0.357552 0.066 Uiso 0.227(5) 1 calc R U P A 2
C43B C 0.7713(7) 0.124(2) 0.4184(6) 0.038(3) Uani 0.227(5) 1 d D U P A 2
H43C H 0.776275 0.021053 0.425807 0.046 Uiso 0.227(5) 1 calc R U P A 2
H43D H 0.805766 0.173938 0.431329 0.046 Uiso 0.227(5) 1 calc R U P A 2
O1B O 0.7277(9) 0.179(3) 0.4426(9) 0.037(2) Uani 0.227(5) 1 d D U P A 2
C44B C 0.6855(6) 0.0767(17) 0.4468(7) 0.044(2) Uani 0.227(5) 1 d D U P A 2
H44C H 0.701693 -0.011382 0.462642 0.052 Uiso 0.227(5) 1 calc R U P A 2
H44D H 0.666878 0.050966 0.413858 0.052 Uiso 0.227(5) 1 calc R U P A 2
C45B C 0.6447(8) 0.139(2) 0.4766(9) 0.044(4) Uani 0.227(5) 1 d D U P A 2
H45D H 0.615903 0.068495 0.479360 0.066 Uiso 0.227(5) 1 calc R U P A 2
H45E H 0.663256 0.163189 0.509245 0.066 Uiso 0.227(5) 1 calc R U P A 2
H45F H 0.628518 0.225400 0.460568 0.066 Uiso 0.227(5) 1 calc R U P A 2
C46A C 0.93752(18) 0.8770(5) 0.51651(15) 0.0357(11) Uani 0.850(4) 1 d D U P B 1
H46A H 0.961027 0.872553 0.490791 0.053 Uiso 0.850(4) 1 calc R U P B 1
H46B H 0.945395 0.964730 0.535613 0.053 Uiso 0.850(4) 1 calc R U P B 1
H46C H 0.944585 0.793595 0.537988 0.053 Uiso 0.850(4) 1 calc R U P B 1
C47A C 0.87834(17) 0.8769(5) 0.49365(15) 0.0302(11) Uani 0.850(4) 1 d D U P B 1
H47A H 0.871505 0.960217 0.471511 0.036 Uiso 0.850(4) 1 calc R U P B 1
H47B H 0.870695 0.788985 0.473888 0.036 Uiso 0.850(4) 1 calc R U P B 1
O2A O 0.84172(12) 0.8833(3) 0.53020(11) 0.0274(7) Uani 0.850(4) 1 d D U P B 1
C48A C 0.83532(16) 1.0250(4) 0.54811(14) 0.0280(10) Uani 0.850(4) 1 d D U P B 1
H48A H 0.813907 1.084207 0.522534 0.034 Uiso 0.850(4) 1 calc R U P B 1
H48B H 0.871583 1.070311 0.557185 0.034 Uiso 0.850(4) 1 calc R U P B 1
C49A C 0.8059(2) 1.0148(5) 0.59217(19) 0.0378(12) Uani 0.850(4) 1 d D U P B 1
H49A H 0.801078 1.110991 0.605068 0.057 Uiso 0.850(4) 1 calc R U P B 1
H49B H 0.770024 0.970344 0.582792 0.057 Uiso 0.850(4) 1 calc R U P B 1
H49C H 0.827492 0.956498 0.617318 0.057 Uiso 0.850(4) 1 calc R U P B 1
C46B C 0.9036(11) 0.878(3) 0.5073(12) 0.040(5) Uani 0.150(4) 1 d D U P B 2
H46D H 0.932800 0.928450 0.493856 0.060 Uiso 0.150(4) 1 calc R U P B 2
H46E H 0.919477 0.818347 0.534929 0.060 Uiso 0.150(4) 1 calc R U P B 2
H46F H 0.883708 0.816388 0.481979 0.060 Uiso 0.150(4) 1 calc R U P B 2
C47B C 0.8649(8) 0.984(2) 0.5243(9) 0.035(3) Uani 0.150(4) 1 d D U P B 2
H47C H 0.884788 1.046538 0.549624 0.042 Uiso 0.150(4) 1 calc R U P B 2
H47D H 0.848926 1.044574 0.496536 0.042 Uiso 0.150(4) 1 calc R U P B 2
O2B O 0.8218(7) 0.9083(17) 0.5440(7) 0.031(3) Uani 0.150(4) 1 d D U P B 2
C48B C 0.7855(8) 1.001(3) 0.5649(8) 0.035(3) Uani 0.150(4) 1 d D U P B 2
H48C H 0.750683 0.950866 0.567175 0.042 Uiso 0.150(4) 1 calc R U P B 2
H48D H 0.777150 1.085989 0.543500 0.042 Uiso 0.150(4) 1 calc R U P B 2
C49B C 0.8106(12) 1.050(3) 0.6148(9) 0.043(6) Uani 0.150(4) 1 d D U P B 2
H49D H 0.785208 1.113285 0.628513 0.065 Uiso 0.150(4) 1 calc R U P B 2
H49E H 0.818360 0.965898 0.636001 0.065 Uiso 0.150(4) 1 calc R U P B 2
H49F H 0.844786 1.100807 0.612363 0.065 Uiso 0.150(4) 1 calc R U P B 2
C25 C 0.50614(12) 0.3503(3) 0.34359(12) 0.0253(8) Uani 1 1 d . . . . .
H25A H 0.481776 0.421620 0.355103 0.038 Uiso 1 1 calc R U . . .
H25B H 0.515073 0.276795 0.368711 0.038 Uiso 1 1 calc R U . . .
H25C H 0.487858 0.305746 0.313582 0.038 Uiso 1 1 calc R U . . .
C24 C 0.62266(12) 0.3959(3) 0.27222(11) 0.0173(7) Uani 1 1 d . . . . .

loop_
_atom_site_aniso_label
_atom_site_aniso_U_11
_atom_site_aniso_U_22
_atom_site_aniso_U_33
_atom_site_aniso_U_23
_atom_site_aniso_U_13
_atom_site_aniso_U_12
Bi1 0.01741(6) 0.02133(6) 0.01511(6) -0.00086(6) 0.00120(4) 0.00680(6)
C1 0.0153(14) 0.0112(14) 0.0199(16) 0.0017(13) 0.0028(12) -0.0023(12)
N1 0.0152(13) 0.0127(12) 0.0150(13) -0.0017(10) 0.0021(10) 0.0004(10)
S1 0.0198(4) 0.0184(4) 0.0154(4) 0.0013(3) 0.0027(3) -0.0006(3)
F1 0.0356(11) 0.0330(11) 0.0320(11) -0.0031(9) 0.0144(9) -0.0133(9)
Li1 0.033(3) 0.019(3) 0.023(3) -0.001(2) 0.003(2) 0.002(2)
F2 0.0288(10) 0.0371(11) 0.0207(10) -0.0079(9) 0.0064(8) 0.0008(9)
C2 0.0202(15) 0.0193(16) 0.0145(15) -0.0011(13) 0.0022(12) 0.0000(13)
N2 0.0137(12) 0.0110(12) 0.0149(13) -0.0001(10) -0.0003(10) 0.0012(10)
S2 0.0256(4) 0.0271(4) 0.0192(4) 0.0011(4) 0.0057(3) -0.0004(4)
Li2 0.023(3) 0.024(3) 0.021(3) 0.000(2) 0.002(2) -0.002(2)
F3 0.0210(10) 0.0512(13) 0.0331(11) -0.0003(10) 0.0002(9) 0.0111(9)
C3 0.0240(17) 0.0210(16) 0.0185(17) -0.0037(14) 0.0014(13) 0.0002(14)
S3 0.0257(4) 0.0213(4) 0.0233(4) -0.0012(4) -0.0006(3) 0.0034(3)
O3 0.0264(12) 0.0263(12) 0.0149(11) -0.0032(9) 0.0026(9) -0.0041(9)
F4 0.0337(11) 0.0468(12) 0.0236(11) 0.0064(10) 0.0015(8) 0.0022(10)
C4 0.0212(16) 0.0185(16) 0.0165(16) -0.0041(13) 0.0059(13) 0.0013(13)
O4 0.0214(11) 0.0227(11) 0.0188(12) 0.0024(9) 0.0008(9) 0.0023(9)
O5 0.0317(13) 0.0196(11) 0.0223(12) 0.0022(10) 0.0005(10) -0.0038(10)
C5 0.0242(17) 0.0267(17) 0.0222(18) -0.0014(14) -0.0028(14) 0.0010(14)
F5 0.0463(13) 0.0585(14) 0.0364(13) -0.0135(11) 0.0037(10) 0.0238(11)
O6 0.0392(14) 0.0256(12) 0.0354(14) -0.0043(11) 0.0149(11) 0.0012(11)
C6 0.0302(18) 0.0259(18) 0.0179(17) 0.0032(14) 0.0051(14) 0.0027(15)
F6 0.0294(11) 0.0654(15) 0.0419(13) -0.0032(12) -0.0001(10) -0.0156(11)
C52 0.031(2) 0.037(2) 0.037(2) 0.0013(18) 0.0010(17) 0.0080(17)
C51 0.0278(19) 0.035(2) 0.0219(19) -0.0054(16) 0.0031(15) -0.0016(16)
C50 0.0220(17) 0.0292(19) 0.0194(17) -0.0016(15) 0.0015(13) 0.0003(15)
O7 0.0252(11) 0.0329(12) 0.0205(12) -0.0024(11) 0.0024(9) -0.0059(11)
C7 0.0237(18) 0.0334(19) 0.0267(19) -0.0065(16) 0.0115(15) 0.0016(15)
F7 0.0405(13) 0.0645(15) 0.0425(13) 0.0153(12) 0.0140(10) 0.0066(11)
O8 0.0376(14) 0.0449(15) 0.0229(13) 0.0068(11) 0.0087(11) -0.0068(12)
C8 0.0291(18) 0.0199(16) 0.0234(18) -0.0059(14) 0.0023(15) 0.0039(14)
F8 0.0475(13) 0.0501(15) 0.0695(16) -0.0035(12) 0.0165(12) 0.0244(12)
O9 0.0280(13) 0.0288(13) 0.0297(13) -0.0030(10) -0.0059(10) 0.0024(10)
C9 0.0120(14) 0.0162(15) 0.0147(16) -0.0021(12) 0.0001(12) 0.0052(12)
F9 0.0276(11) 0.0641(15) 0.0543(15) 0.0027(12) -0.0068(10) -0.0039(11)
O11 0.0473(15) 0.0234(13) 0.0251(13) 0.0027(10) -0.0012(11) 0.0034(11)
C11 0.0173(16) 0.0171(16) 0.0257(19) -0.0036(14) 0.0001(14) -0.0039(13)
O10 0.0321(13) 0.0202(12) 0.0319(13) -0.0025(10) 0.0004(11) 0.0056(10)
C10 0.0138(15) 0.0129(14) 0.0201(17) -0.0019(13) 0.0026(13) 0.0038(12)
C13 0.0235(17) 0.0167(15) 0.0193(17) 0.0029(13) 0.0040(14) 0.0045(13)
C12 0.0234(16) 0.0213(16) 0.0177(16) -0.0025(15) -0.0028(13) 0.0028(15)
C15 0.0172(15) 0.0159(16) 0.0200(17) -0.0011(13) 0.0009(13) -0.0026(12)
C14 0.0157(15) 0.0148(15) 0.0168(16) -0.0010(13) 0.0047(12) 0.0052(12)
C16 0.0291(18) 0.0188(16) 0.0281(19) -0.0001(15) 0.0017(15) -0.0034(14)
C17 0.0223(17) 0.0261(19) 0.0310(19) 0.0049(15) 0.0049(14) -0.0051(14)
C18 0.0194(16) 0.0191(16) 0.0193(17) 0.0011(14) 0.0033(13) -0.0020(13)
C19 0.0265(17) 0.0181(17) 0.0282(19) 0.0018(14) 0.0019(14) -0.0028(14)
C20 0.0232(17) 0.0238(17) 0.034(2) 0.0088(15) 0.0093(15) 0.0032(14)
C21 0.0128(14) 0.0128(14) 0.0159(16) -0.0028(12) -0.0002(12) -0.0032(12)
C22 0.0185(16) 0.0139(15) 0.0169(16) 0.0031(13) 0.0027(13) 0.0011(12)
C23 0.0257(16) 0.0176(15) 0.0225(17) 0.0022(15) 0.0045(13) 0.0053(15)
C26 0.0217(16) 0.0236(17) 0.0143(16) 0.0020(13) 0.0005(13) 0.0021(13)
C27 0.0191(16) 0.0228(17) 0.0269(18) -0.0023(15) 0.0032(14) 0.0036(14)
C28 0.0300(17) 0.0190(16) 0.0220(17) -0.0015(15) 0.0073(14) 0.0060(15)
C29 0.0148(15) 0.0159(15) 0.0159(16) 0.0049(13) 0.0047(13) 0.0046(12)
C30 0.0140(15) 0.0178(15) 0.0156(16) 0.0001(13) 0.0019(12) 0.0003(12)
C31 0.0233(16) 0.0271(17) 0.0258(18) 0.0076(16) 0.0041(14) -0.0059(15)
C32 0.0304(19) 0.040(2) 0.0202(18) 0.0138(16) 0.0014(15) -0.0080(16)
C33 0.0274(18) 0.042(2) 0.0172(17) 0.0033(16) -0.0010(14) -0.0083(16)
C34 0.0181(16) 0.0222(16) 0.0174(17) 0.0013(14) 0.0032(13) -0.0012(13)
C35 0.0190(15) 0.0164(16) 0.0203(17) 0.0045(13) 0.0016(13) -0.0041(13)
C36 0.0349(19) 0.0173(16) 0.032(2) -0.0022(15) 0.0061(16) -0.0053(15)
C37 0.0246(17) 0.0261(18) 0.0293(19) 0.0050(16) 0.0008(14) -0.0086(15)
C38 0.0292(18) 0.0258(17) 0.0134(16) -0.0011(14) -0.0001(14) -0.0084(15)
C39 0.0289(18) 0.039(2) 0.0176(18) -0.0004(16) -0.0003(14) -0.0090(16)
C40 0.042(2) 0.036(2) 0.0190(18) -0.0053(16) 0.0031(16) -0.0042(17)
C42A 0.063(4) 0.031(3) 0.036(3) -0.003(3) 0.018(3) 0.009(3)
C43A 0.056(3) 0.026(2) 0.048(3) -0.016(2) 0.012(3) -0.010(2)
O1A 0.0402(18) 0.0171(15) 0.030(3) -0.0007(18) 0.0058(17) -0.0075(15)
C44A 0.048(3) 0.031(2) 0.041(3) 0.006(2) 0.007(2) -0.013(2)
C45A 0.057(4) 0.100(7) 0.072(6) 0.027(5) -0.003(4) -0.032(4)
C42B 0.054(9) 0.035(8) 0.044(6) 0.000(7) 0.007(7) 0.001(7)
C43B 0.052(5) 0.023(5) 0.040(5) -0.013(5) 0.006(5) 0.002(5)
O1B 0.048(4) 0.022(4) 0.041(5) -0.006(4) 0.010(4) -0.008(4)
C44B 0.055(4) 0.032(4) 0.044(5) -0.005(4) 0.005(4) -0.015(4)
C45B 0.054(9) 0.038(9) 0.040(9) -0.001(7) 0.005(7) -0.020(7)
C46A 0.028(2) 0.050(3) 0.029(3) -0.011(2) 0.006(2) -0.005(2)
C47A 0.025(2) 0.042(2) 0.024(2) -0.0079(19) 0.0053(18) -0.005(2)
O2A 0.0282(17) 0.0220(14) 0.0323(18) -0.0053(13) 0.0059(13) -0.0073(13)
C48A 0.026(2) 0.0190(19) 0.038(2) -0.0022(17) 0.0001(17) 0.0030(16)
C49A 0.037(3) 0.029(3) 0.049(4) -0.014(3) 0.011(3) -0.002(2)
C46B 0.031(9) 0.049(8) 0.041(9) -0.018(8) 0.006(8) -0.005(8)
C47B 0.034(5) 0.033(5) 0.039(5) -0.006(5) 0.005(4) -0.004(4)
O2B 0.032(5) 0.021(5) 0.040(5) -0.009(4) 0.006(4) -0.001(4)
C48B 0.031(6) 0.029(6) 0.046(7) -0.012(6) 0.005(5) 0.006(6)
C49B 0.035(10) 0.047(12) 0.051(10) -0.027(9) 0.019(9) -0.008(10)
C25 0.0269(18) 0.0226(18) 0.0272(19) 0.0030(14) 0.0068(15) -0.0068(14)
C24 0.0172(16) 0.0143(15) 0.0204(17) -0.0012(13) 0.0024(13) 0.0045(13)

loop_
_atom_type_symbol
_atom_type_description
_atom_type_scat_dispersion_real
_atom_type_scat_dispersion_imag
_atom_type_scat_source
C C 0.0033 0.0016 'International Tables Vol C Tables 4.2.6.8 and 6.1.1.4'
H H 0.0000 0.0000 'International Tables Vol C Tables 4.2.6.8 and 6.1.1.4'
N N 0.0061 0.0033 'International Tables Vol C Tables 4.2.6.8 and 6.1.1.4'
O O 0.0106 0.0060 'International Tables Vol C Tables 4.2.6.8 and 6.1.1.4'
F F 0.0171 0.0103 'International Tables Vol C Tables 4.2.6.8 and 6.1.1.4'
S S 0.1246 0.1234 'International Tables Vol C Tables 4.2.6.8 and 6.1.1.4'
Bi Bi -4.1077 10.2566 'International Tables Vol C Tables 4.2.6.8 and 6.1.1.4'
Li Li -0.0003 0.0001 'International Tables Vol C Tables 4.2.6.8 and 6.1.1.4'

loop_
_geom_angle_atom_site_label_1
_geom_angle_atom_site_label_2
_geom_angle_atom_site_label_3
_geom_angle
_geom_angle_site_symmetry_1
_geom_angle_site_symmetry_3
_geom_angle_publ_flag
C1 Bi1 C21 111.89(10) . . ?
N1 C1 C2 109.8(2) . . ?
N1 C1 Bi1 113.29(19) . . ?
C2 C1 Bi1 136.07(19) . . ?
C1 N1 C9 120.4(2) . . ?
C1 N1 C4 115.2(2) . . ?
C9 N1 C4 124.5(2) . . ?
O4 S1 O3 115.44(12) . . ?
O4 S1 O5 115.27(13) . . ?
O3 S1 O5 114.50(13) . . ?
O4 S1 C50 103.91(13) . . ?
O3 S1 C50 102.33(13) . . ?
O5 S1 C50 102.86(14) . . ?
O6 Li1 O5 105.8(3) . . ?
O6 Li1 O9 109.8(3) . . ?
O5 Li1 O9 113.7(3) . . ?
O6 Li1 O1A 111.6(3) . . ?
O5 Li1 O1A 109.7(3) . . ?
O9 Li1 O1A 106.4(3) . . ?
O6 Li1 O1B 118.9(5) . . ?
O5 Li1 O1B 102.3(8) . . ?
O9 Li1 O1B 106.4(8) . . ?
C1 C2 C6 109.2(2) . . ?
C1 C2 C5 112.1(2) . . ?
C6 C2 C5 110.3(2) . . ?
C1 C2 C3 102.8(2) . . ?
C6 C2 C3 112.0(2) . . ?
C5 C2 C3 110.3(2) . . ?
C21 N2 C29 123.0(2) . . ?
C21 N2 C24 114.8(2) . . ?
C29 N2 C24 122.1(2) . . ?
O8 S2 O7 115.36(13) . . ?
O8 S2 O6 115.41(14) . . ?
O7 S2 O6 114.09(13) . . ?
O8 S2 C51 103.60(15) . . ?
O7 S2 C51 102.84(14) . . ?
O6 S2 C51 103.12(14) . . ?
O10 Li2 O3 117.5(3) . . ?
O10 Li2 O2B 110.2(6) . . ?
O3 Li2 O2B 105.8(6) . . ?
O10 Li2 O2A 98.2(3) . . ?
O3 Li2 O2A 98.1(2) . . ?
O10 Li2 O7 109.0(3) . . ?
O3 Li2 O7 102.5(2) . . ?
O2B Li2 O7 111.8(5) . . ?
O2A Li2 O7 132.5(3) . . ?
C4 C3 C2 107.6(2) . . ?
O11 S3 O9 115.75(14) . . ?
O11 S3 O10 115.02(14) . . ?
O9 S3 O10 113.59(13) . . ?
O11 S3 C52 103.47(16) . . ?
O9 S3 C52 103.22(15) . . ?
O10 S3 C52 103.55(16) . . ?
S1 O3 Li2 153.6(2) . . ?
C8 C4 C7 108.5(3) . . ?
C8 C4 C3 113.1(2) . . ?
C7 C4 C3 113.0(3) . . ?
C8 C4 N1 111.2(2) . . ?
C7 C4 N1 111.1(2) . . ?
C3 C4 N1 99.9(2) . . ?
S1 O5 Li1 129.5(2) . . ?
S2 O6 Li1 152.1(2) . . ?
F9 C52 F8 108.0(3) . . ?
F9 C52 F7 107.3(3) . . ?
F8 C52 F7 107.4(3) . . ?
F9 C52 S3 111.1(2) . . ?
F8 C52 S3 111.0(3) . . ?
F7 C52 S3 111.9(2) . . ?
F4 C51 F5 107.9(3) . . ?
F4 C51 F6 107.8(3) . . ?
F5 C51 F6 107.3(3) . . ?
F4 C51 S2 112.0(2) . . ?
F5 C51 S2 111.1(2) . . ?
F6 C51 S2 110.6(2) . . ?
F3 C50 F2 107.7(2) . . ?
F3 C50 F1 107.7(2) . . ?
F2 C50 F1 107.2(2) . . ?
F3 C50 S1 112.3(2) . . ?
F2 C50 S1 111.5(2) . . ?
F1 C50 S1 110.3(2) . . ?
S2 O7 Li2 131.1(2) . . ?
S3 O9 Li1 139.4(2) . . ?
C10 C9 C14 122.4(3) . . ?
C10 C9 N1 118.6(2) . . ?
C14 C9 N1 118.8(2) . . ?
C12 C11 C10 121.8(3) . . ?
S3 O10 Li2 138.6(2) . . ?
C11 C10 C9 117.1(3) . . ?
C11 C10 C15 118.1(3) . . ?
C9 C10 C15 124.7(3) . . ?
C12 C13 C14 121.8(3) . . ?
C13 C12 C11 119.8(3) . . ?
C10 C15 C17 111.6(2) . . ?
C10 C15 C16 111.3(2) . . ?
C17 C15 C16 109.5(2) . . ?
C13 C14 C9 117.1(3) . . ?
C13 C14 C18 117.7(3) . . ?
C9 C14 C18 125.3(3) . . ?
C14 C18 C19 110.2(2) . . ?
C14 C18 C20 112.2(2) . . ?
C19 C18 C20 108.0(2) . . ?
N2 C21 C22 109.7(2) . . ?
N2 C21 Bi1 114.26(19) . . ?
C22 C21 Bi1 133.76(19) . . ?
C21 C22 C26 109.9(2) . . ?
C21 C22 C25 111.4(2) . . ?
C26 C22 C25 109.5(2) . . ?
C21 C22 C23 102.8(2) . . ?
C26 C22 C23 112.1(2) . . ?
C25 C22 C23 111.0(2) . . ?
C24 C23 C22 107.6(2) . . ?
C34 C29 C30 121.6(3) . . ?
C34 C29 N2 119.7(2) . . ?
C30 C29 N2 118.6(2) . . ?
C31 C30 C29 117.3(3) . . ?
C31 C30 C35 118.1(3) . . ?
C29 C30 C35 124.5(3) . . ?
C32 C31 C30 121.9(3) . . ?
C33 C32 C31 119.7(3) . . ?
C32 C33 C34 122.0(3) . . ?
C33 C34 C29 117.5(3) . . ?
C33 C34 C38 117.4(3) . . ?
C29 C34 C38 125.0(3) . . ?
C30 C35 C37 111.7(2) . . ?
C30 C35 C36 110.7(2) . . ?
C37 C35 C36 109.1(2) . . ?
C39 C38 C34 111.4(3) . . ?
C39 C38 C40 108.4(3) . . ?
C34 C38 C40 111.8(3) . . ?
O1A C43A C42A 109.2(4) . . ?
C43A O1A C44A 113.7(5) . . ?
C43A O1A Li1 129.3(4) . . ?
C44A O1A Li1 116.8(4) . . ?
O1A C44A C45A 112.7(5) . . ?
O1B C43B C42B 112.2(15) . . ?
C44B O1B C43B 113.8(18) . . ?
C44B O1B Li1 133.9(12) . . ?
C43B O1B Li1 111.5(13) . . ?
O1B C44B C45B 109.7(13) . . ?
O2A C47A C46A 111.7(3) . . ?
C48A O2A C47A 112.9(3) . . ?
C48A O2A Li2 130.4(3) . . ?
C47A O2A Li2 112.8(3) . . ?
O2A C48A C49A 108.1(3) . . ?
O2B C47B C46B 109.3(16) . . ?
C48B O2B C47B 113.1(16) . . ?
C48B O2B Li2 114.9(13) . . ?
C47B O2B Li2 128.8(12) . . ?
O2B C48B C49B 110.5(16) . . ?
C28 C24 C27 108.7(2) . . ?
C28 C24 C23 113.4(2) . . ?
C27 C24 C23 113.3(3) . . ?
C28 C24 N2 111.5(2) . . ?
C27 C24 N2 110.0(2) . . ?
C23 C24 N2 99.8(2) . . ?

loop_
_geom_bond_atom_site_label_1
_geom_bond_atom_site_label_2
_geom_bond_distance
_geom_bond_site_symmetry_2
_geom_bond_publ_flag
Bi1 C1 2.270(3) . ?
Bi1 C21 2.314(3) . ?
C1 N1 1.319(3) . ?
C1 C2 1.518(4) . ?
N1 C9 1.470(4) . ?
N1 C4 1.532(4) . ?
S1 O4 1.432(2) . ?
S1 O3 1.444(2) . ?
S1 O5 1.448(2) . ?
S1 C50 1.821(3) . ?
F1 C50 1.345(4) . ?
Li1 O6 1.930(6) . ?
Li1 O5 1.937(6) . ?
Li1 O9 1.947(6) . ?
Li1 O1A 1.955(8) . ?
Li1 O1B 2.04(2) . ?
F2 C50 1.342(3) . ?
C2 C6 1.534(4) . ?
C2 C5 1.538(4) . ?
C2 C3 1.549(4) . ?
N2 C21 1.315(3) . ?
N2 C29 1.464(4) . ?
N2 C24 1.539(3) . ?
S2 O8 1.431(2) . ?
S2 O7 1.446(2) . ?
S2 O6 1.446(2) . ?
S2 C51 1.827(3) . ?
Li2 O10 1.918(5) . ?
Li2 O3 1.935(5) . ?
Li2 O2B 1.950(17) . ?
Li2 O2A 1.960(6) . ?
Li2 O7 1.975(5) . ?
F3 C50 1.328(3) . ?
C3 C4 1.531(4) . ?
S3 O11 1.433(2) . ?
S3 O9 1.440(2) . ?
S3 O10 1.445(2) . ?
S3 C52 1.816(4) . ?
F4 C51 1.326(4) . ?
C4 C8 1.521(4) . ?
C4 C7 1.523(4) . ?
F5 C51 1.334(4) . ?
F6 C51 1.339(4) . ?
C52 F9 1.335(4) . ?
C52 F8 1.338(4) . ?
C52 F7 1.338(4) . ?
C9 C10 1.402(4) . ?
C9 C14 1.415(4) . ?
C11 C12 1.380(4) . ?
C11 C10 1.397(4) . ?
C10 C15 1.520(4) . ?
C13 C12 1.378(4) . ?
C13 C14 1.394(4) . ?
C15 C17 1.533(4) . ?
C15 C16 1.537(4) . ?
C14 C18 1.525(4) . ?
C18 C19 1.535(4) . ?
C18 C20 1.544(4) . ?
C21 C22 1.526(4) . ?
C22 C26 1.537(4) . ?
C22 C25 1.537(4) . ?
C22 C23 1.540(4) . ?
C23 C24 1.526(4) . ?
C27 C24 1.522(4) . ?
C28 C24 1.520(4) . ?
C29 C34 1.408(4) . ?
C29 C30 1.420(4) . ?
C30 C31 1.388(4) . ?
C30 C35 1.517(4) . ?
C31 C32 1.382(4) . ?
C32 C33 1.375(4) . ?
C33 C34 1.392(4) . ?
C34 C38 1.530(4) . ?
C35 C37 1.534(4) . ?
C35 C36 1.536(4) . ?
C38 C39 1.530(4) . ?
C38 C40 1.536(4) . ?
C42A C43A 1.508(6) . ?
C43A O1A 1.429(6) . ?
O1A C44A 1.439(6) . ?
C44A C45A 1.475(7) . ?
C42B C43B 1.474(14) . ?
C43B O1B 1.438(14) . ?
O1B C44B 1.429(14) . ?
C44B C45B 1.504(14) . ?
C46A C47A 1.508(5) . ?
C47A O2A 1.449(5) . ?
O2A C48A 1.430(4) . ?
C48A C49A 1.507(6) . ?
C46B C47B 1.498(15) . ?
C47B O2B 1.446(14) . ?
O2B C48B 1.429(14) . ?
C48B C49B 1.500(15) . ?
